data_4518931
loop_
_publ_author_name
'Long, Zi-Hao'
'Luo, Dong'
'Wu, Kun'
'Chen, Zi-Ye'
'Wu, Ming-Min'
'Zhou, Xiao-Ping'
'Li, Dan'

_publ_section_title
;
 Superoxide Ion and Singlet Oxygen Photogenerated by
 Metalloporphyrin-Based Metal-Organic Frameworks for Highly Efficient and
 Selective Photooxidation of a Sulfur Mustard Simulant.
;
_journal_issue 31
_journal_name_full 'ACS applied materials &amp; interfaces'
_journal_page_first 37102
_journal_page_last 37110
_journal_paper_doi 10.1021/acsami.1c08840
_journal_volume 13
_journal_year 2021
_chemical_formula_sum 'C78 H52 La2 N8 O14'
_chemical_formula_weight 1603.09
_space_group_crystal_system monoclinic
_space_group_IT_number 15
_space_group_name_Hall '-C 2yc'
_space_group_name_H-M_alt 'C 1 2/c 1'
_atom_sites_solution_hydrogens geom
_audit_creation_method SHELXL-2018/3
_cell_angle_alpha 90
_cell_angle_beta 102.4640(10)
_cell_angle_gamma 90
_cell_formula_units_Z 8
_cell_length_a 21.5757(3)
_cell_length_b 24.2503(2)
_cell_length_c 31.8735(4)
_cell_measurement_reflns_used 19372
_cell_measurement_temperature 293(2)
_cell_measurement_theta_max 73.7360
_cell_measurement_theta_min 2.8380
_cell_volume 16283.7(3)
_computing_structure_refinement 'SHELXL-2018/3 (Sheldrick, 2018)'
_computing_structure_solution 'SHELXT 2014/5 (Sheldrick, 2014)'
_diffrn_ambient_temperature 293(2)
_diffrn_detector_area_resol_mean 10
_diffrn_measured_fraction_theta_full 0.996
_diffrn_measured_fraction_theta_max 0.964
_diffrn_measurement_device_type 'XtaLAB AFC12 (RINC): Kappa dual home/near'
_diffrn_measurement_method '\w scans'
_diffrn_radiation_type CuK\a
_diffrn_radiation_wavelength 1.54184
_diffrn_reflns_av_R_equivalents 0.0364
_diffrn_reflns_av_unetI/netI 0.0438
_diffrn_reflns_Laue_measured_fraction_full 0.996
_diffrn_reflns_Laue_measured_fraction_max 0.964
_diffrn_reflns_limit_h_max 25
_diffrn_reflns_limit_h_min -26
_diffrn_reflns_limit_k_max 20
_diffrn_reflns_limit_k_min -29
_diffrn_reflns_limit_l_max 39
_diffrn_reflns_limit_l_min -39
_diffrn_reflns_number 41530
_diffrn_reflns_point_group_measured_fraction_full 0.996
_diffrn_reflns_point_group_measured_fraction_max 0.964
_diffrn_reflns_theta_full 67.684
_diffrn_reflns_theta_max 73.997
_diffrn_reflns_theta_min 2.778
_diffrn_source 'fine-focus sealed X-ray tube'
_exptl_absorpt_coefficient_mu 8.513
_exptl_absorpt_correction_T_max 1
_exptl_absorpt_correction_T_min 0.66649
_exptl_absorpt_correction_type multi-scan
_exptl_crystal_colour crimson
_exptl_crystal_density_diffrn 1.308
_exptl_crystal_description rod
_exptl_crystal_F_000 6416
_exptl_crystal_size_max 0.22
_exptl_crystal_size_mid 0.17
_exptl_crystal_size_min 0.16
_refine_diff_density_max 3.052
_refine_diff_density_min -1.707
_refine_diff_density_rms 0.178
_refine_ls_extinction_method none
_refine_ls_goodness_of_fit_ref 1.053
_refine_ls_hydrogen_treatment constr
_refine_ls_matrix_type full
_refine_ls_number_parameters 952
_refine_ls_number_reflns 15939
_refine_ls_number_restraints 6
_refine_ls_restrained_S_all 1.055
_refine_ls_R_factor_all 0.0794
_refine_ls_R_factor_gt 0.0674
_refine_ls_shift/su_max 0.003
_refine_ls_shift/su_mean 0.000
_refine_ls_structure_factor_coef Fsqd
_refine_ls_weighting_details 'w=1/[\s^2^(Fo^2^)+(0.1408P)^2^+37.9514P] where P=(Fo^2^+2Fc^2^)/3'
_refine_ls_weighting_scheme calc
_refine_ls_wR_factor_gt 0.1958
_refine_ls_wR_factor_ref 0.2067
_reflns_Friedel_coverage 0.000
_reflns_number_gt 12888
_reflns_number_total 15939
_reflns_threshold_expression 'I > 2\s(I)'
_cod_data_source_file am1c08840_si_002.cif
_cod_data_source_block TCPPLa
_cod_depositor_comments 'Adding full bibliography for 4518928--4518931.cif.'
_cod_original_sg_symbol_H-M 'C 2/c'
_cod_database_code 4518931
_shelx_shelxl_version_number 2018/3
_shelx_space_group_comment
;
The symmetry employed for this shelxl refinement is uniquely defined
by the following loop, which should always be used as a source of
symmetry information in preference to the above space-group names.
They are only intended as comments.
;
_shelx_estimated_absorpt_t_min 0.920
_shelx_estimated_absorpt_t_max 0.920

loop_
_space_group_symop_operation_xyz
'x, y, z'
'-x, y, -z+1/2'
'x+1/2, y+1/2, z'
'-x+1/2, y+1/2, -z+1/2'
'-x, -y, -z'
'x, -y, z-1/2'
'-x+1/2, -y+1/2, -z'
'x+1/2, -y+1/2, z-1/2'

loop_
_atom_site_label
_atom_site_type_symbol
_atom_site_fract_x
_atom_site_fract_y
_atom_site_fract_z
_atom_site_U_iso_or_equiv
_atom_site_adp_type
_atom_site_occupancy
_atom_site_site_symmetry_order
_atom_site_calc_flag
_atom_site_refinement_flags_posn
_atom_site_refinement_flags_adp
_atom_site_refinement_flags_occupancy
_atom_site_disorder_assembly
_atom_site_disorder_group
La00 La 0.41504(2) 0.73037(2) 0.20206(2) 0.04073(12) Uani 1 1 d . . . . .
O003 O 0.1680(2) 0.70301(17) 0.83207(13) 0.0488(10) Uani 1 1 d . . . . .
O005 O 0.3886(2) 0.29273(18) 0.62427(14) 0.0566(11) Uani 1 1 d . . . . .
O007 O 0.4731(2) 0.72657(17) 0.29696(15) 0.0555(11) Uani 1 1 d . . . . .
O008 O 0.3714(2) 0.7202(2) 0.26836(15) 0.0615(12) Uani 1 1 d . . . . .
N00A N 0.3332(3) 0.7476(2) 0.61835(17) 0.0484(12) Uani 1 1 d . . . . .
N00B N 0.3267(3) 0.6303(2) 0.61444(16) 0.0514(12) Uani 1 1 d . . . . .
H00B H 0.336133 0.656176 0.598441 0.062 Uiso 1 1 calc R U . . .
N00C N 0.3394(3) 0.75105(19) 0.52874(17) 0.0485(12) Uani 1 1 d . . . . .
H00C H 0.341180 0.725507 0.547679 0.058 Uiso 1 1 calc R U . . .
N00F N 0.3537(3) 0.63343(19) 0.52880(17) 0.0551(14) Uani 1 1 d . . . . .
O00I O 0.2640(3) 0.6906(3) 0.87158(15) 0.0772(16) Uani 1 1 d . . . . .
O00J O 0.2989(3) 0.28778(19) 0.5765(2) 0.0805(17) Uani 1 1 d . . . . .
C00N C 0.3111(3) 0.6870(2) 0.6755(2) 0.0476(13) Uani 1 1 d . . . . .
C00O C 0.3486(3) 0.3753(2) 0.5869(2) 0.0501(14) Uani 1 1 d . . . . .
C00P C 0.4026(3) 0.7096(2) 0.34413(19) 0.0454(13) Uani 1 1 d . . . . .
C00T C 0.3346(3) 0.8311(2) 0.5749(2) 0.0520(15) Uani 1 1 d . . . . .
C00U C 0.3664(4) 0.6438(2) 0.4892(2) 0.0588(17) Uani 1 1 d . . . . .
C00W C 0.3277(3) 0.7371(2) 0.6599(2) 0.0507(14) Uani 1 1 d . . . . .
C00Y C 0.3494(4) 0.4889(2) 0.5733(2) 0.0590(18) Uani 1 1 d . . . . .
C00Z C 0.3404(3) 0.7100(3) 0.3483(2) 0.0576(16) Uani 1 1 d . . . . .
H00Z H 0.307676 0.713650 0.324150 0.069 Uiso 1 1 calc R U . . .
C010 C 0.3604(3) 0.6948(2) 0.4689(2) 0.0503(14) Uani 1 1 d . . . . .
C012 C 0.2507(3) 0.6878(2) 0.79540(19) 0.0486(14) Uani 1 1 d . . . . .
C014 C 0.3096(3) 0.6370(2) 0.6530(2) 0.0501(14) Uani 1 1 d . . . . .
C017 C 0.3261(4) 0.5751(2) 0.6060(2) 0.0538(15) Uani 1 1 d . . . . .
C01A C 0.2269(4) 0.6938(3) 0.8355(2) 0.0561(11) Uani 1 1 d . . . . .
C01B C 0.2946(4) 0.5834(3) 0.6680(2) 0.0587(17) Uani 1 1 d . . . . .
H01B H 0.279918 0.576355 0.692825 0.070 Uiso 1 1 calc R U . . .
C01C C 0.3054(4) 0.5463(3) 0.6401(2) 0.0628(18) Uani 1 1 d . . . . .
H01C H 0.300581 0.508382 0.642170 0.075 Uiso 1 1 calc R U . . .
C01D C 0.3753(3) 0.6979(2) 0.4251(2) 0.0489(14) Uani 1 1 d . . . . .
C01E C 0.4163(3) 0.7194(2) 0.2999(2) 0.0481(14) Uani 1 1 d . . . . .
C01F C 0.2081(3) 0.6765(3) 0.7563(2) 0.0513(14) Uani 1 1 d . . . . .
H01F H 0.165532 0.669858 0.755859 0.062 Uiso 1 1 calc R U . . .
C01H C 0.4509(3) 0.7022(3) 0.3797(2) 0.0560(15) Uani 1 1 d . . . . .
H01H H 0.492793 0.700925 0.376733 0.067 Uiso 1 1 calc R U . . .
C01I C 0.2998(4) 0.3997(3) 0.5574(2) 0.072(2) Uani 1 1 d . . . . .
H01I H 0.267033 0.378046 0.542101 0.086 Uiso 1 1 calc R U . . .
C01K C 0.2994(5) 0.4561(3) 0.5506(3) 0.078(2) Uani 1 1 d . . . . .
H01K H 0.266194 0.472254 0.530976 0.094 Uiso 1 1 calc R U . . .
C01L C 0.3585(4) 0.5774(2) 0.5359(2) 0.064(2) Uani 1 1 d . . . . .
C01M C 0.3777(5) 0.5530(3) 0.4999(2) 0.083(3) Uani 1 1 d . . . . .
H01M H 0.385572 0.515741 0.496691 0.100 Uiso 1 1 calc R U . . .
C01O C 0.3314(3) 0.8060(2) 0.5349(2) 0.0531(15) Uani 1 1 d . . . . .
C01P C 0.2924(3) 0.6854(2) 0.7178(2) 0.0500(14) Uani 1 1 d . . . . .
C01Q C 0.3443(3) 0.7438(2) 0.4867(2) 0.0499(14) Uani 1 1 d . . . . .
C01S C 0.3143(4) 0.6950(3) 0.7950(2) 0.0625(18) Uani 1 1 d . . . . .
H01S H 0.343732 0.700379 0.820612 0.075 Uiso 1 1 calc R U . . .
C01T C 0.2296(3) 0.6753(3) 0.7188(2) 0.0534(15) Uani 1 1 d . . . . .
H01T H 0.201035 0.667362 0.693179 0.064 Uiso 1 1 calc R U . . .
C01U C 0.3972(4) 0.4069(3) 0.6088(2) 0.0600(17) Uani 1 1 d . . . . .
H01U H 0.430049 0.390363 0.628494 0.072 Uiso 1 1 calc R U . . .
C01W C 0.3391(3) 0.8034(2) 0.6142(2) 0.0509(14) Uani 1 1 d . . . . .
C01Y C 0.3267(3) 0.7048(3) 0.3891(2) 0.0618(18) Uani 1 1 d . . . . .
H01Y H 0.284769 0.705893 0.392119 0.074 Uiso 1 1 calc R U . . .
C01Z C 0.3459(4) 0.5495(3) 0.5708(2) 0.0607(18) Uani 1 1 d . . . . .
C020 C 0.3825(5) 0.5925(3) 0.4716(2) 0.076(2) Uani 1 1 d . . . . .
H020 H 0.394151 0.587738 0.445418 0.091 Uiso 1 1 calc R U . . .
C022 C 0.3352(4) 0.7886(3) 0.6828(2) 0.0667(19) Uani 1 1 d . . . . .
H022 H 0.335007 0.793348 0.711702 0.080 Uiso 1 1 calc R U . . .
C024 C 0.4370(4) 0.6968(3) 0.4200(2) 0.0585(16) Uani 1 1 d . . . . .
H024 H 0.469954 0.692407 0.443980 0.070 Uiso 1 1 calc R U . . .
C025 C 0.3277(5) 0.8344(3) 0.4952(3) 0.075(2) Uani 1 1 d . . . . .
H025 H 0.321079 0.872020 0.490609 0.090 Uiso 1 1 calc R U . . .
C026 C 0.3446(3) 0.3153(2) 0.5967(2) 0.0517(15) Uani 1 1 d . . . . .
C027 C 0.3344(3) 0.6941(3) 0.7559(2) 0.0612(17) Uani 1 1 d . . . . .
H027 H 0.377078 0.699533 0.755980 0.073 Uiso 1 1 calc R U . . .
C028 C 0.3984(4) 0.4634(3) 0.6022(3) 0.0651(18) Uani 1 1 d . . . . .
H028 H 0.432223 0.484225 0.617140 0.078 Uiso 1 1 calc R U . . .
C02B C 0.3355(4) 0.7968(3) 0.4658(2) 0.070(2) Uani 1 1 d . . . . .
H02B H 0.335246 0.803796 0.437041 0.084 Uiso 1 1 calc R U . . .
C02C C 0.3424(4) 0.8279(3) 0.6555(2) 0.0641(18) Uani 1 1 d . . . . .
H02C H 0.348613 0.865125 0.662010 0.077 Uiso 1 1 calc R U . . .
C49 C 0.3798(8) 0.9231(5) 0.5620(7) 0.076(6) Uani 0.524(13) 1 d . . P A 1
H49 H 0.412263 0.905137 0.552443 0.091 Uiso 0.524(13) 1 calc R U P A 1
C48 C 0.3818(8) 0.9793(6) 0.5640(6) 0.077(5) Uani 0.524(13) 1 d . . P A 1
H48 H 0.412775 0.999247 0.554324 0.092 Uiso 0.524(13) 1 calc R U P A 1
C7AA C 0.2918(8) 0.9760(6) 0.5969(7) 0.078(6) Uani 0.524(13) 1 d . . P A 1
H7AA H 0.262186 0.992533 0.610170 0.094 Uiso 0.524(13) 1 calc R U P A 1
C6AA C 0.2902(8) 0.9198(5) 0.5937(7) 0.074(5) Uani 0.524(13) 1 d . . P A 1
H6AA H 0.260841 0.899462 0.604812 0.089 Uiso 0.524(13) 1 calc R U P A 1
C00L C 0.3353(9) 0.8924(8) 0.5726(9) 0.065(8) Uani 0.524(13) 1 d . . P A 1
La1 La 0.33332(2) 1.18888(2) 0.58683(2) 0.04746(13) Uani 1 1 d . . . . .
O4 O 0.4486(2) -0.17870(17) 0.23380(15) 0.0529(10) Uani 1 1 d . . . . .
O5 O 0.4533(2) 0.63634(16) 0.22598(15) 0.0555(11) Uani 1 1 d . . . . .
N0AA N 0.5093(3) 0.16758(19) 0.20720(17) 0.0498(12) Uani 1 1 d . . . . .
H0AA H 0.504029 0.192138 0.225579 0.060 Uiso 0.5 1 calc R U P . .
C7 C 0.500000 0.3722(3) 0.250000 0.0442(18) Uani 1 2 d S T P . .
N8 N 0.5032(2) 0.29008(19) 0.20559(16) 0.0439(11) Uani 1 1 d . . . . .
H8 H 0.498828 0.265454 0.224159 0.053 Uiso 0.5 1 calc R U P . .
C9 C 0.500000 0.4347(3) 0.250000 0.0448(18) Uani 1 2 d S T P . .
C10 C 0.500000 -0.1547(3) 0.250000 0.0470(19) Uani 1 2 d S T P . .
C11 C 0.500000 0.6126(4) 0.250000 0.052(2) Uani 1 2 d S T P . .
C12 C 0.500000 -0.0939(3) 0.250000 0.052(2) Uani 1 2 d S T P . .
C13 C 0.5016(3) 0.3452(2) 0.2112(2) 0.0462(13) Uani 1 1 d . . . . .
C15 C 0.500000 0.5501(3) 0.250000 0.0456(18) Uani 1 2 d S T P . .
C16 C 0.500000 0.0844(3) 0.250000 0.052(2) Uani 1 2 d S T P . .
C19 C 0.5128(3) 0.2802(2) 0.1651(2) 0.0472(13) Uani 1 1 d . . . . .
C20 C 0.5080(4) 0.3719(3) 0.1718(2) 0.0585(17) Uani 1 1 d . . . . .
H20 H 0.506739 0.409647 0.166567 0.070 Uiso 1 1 calc R U . . .
C21 C 0.4521(3) 0.5210(3) 0.2240(2) 0.0570(16) Uani 1 1 d . . . . .
H21 H 0.419443 0.540120 0.206118 0.068 Uiso 1 1 calc R U . . .
C22 C 0.5229(3) 0.2288(2) 0.1475(2) 0.0487(14) Uani 1 1 d . . . . .
C23 C 0.5088(3) 0.1118(2) 0.2130(2) 0.0551(16) Uani 1 1 d . . . . .
C24 C 0.5197(3) 0.1776(3) 0.1668(2) 0.0544(16) Uani 1 1 d . . . . .
C25 C 0.5858(4) 0.2165(3) 0.0286(2) 0.066(2) Uani 1 1 d . . . . .
C26 C 0.4459(4) -0.0629(3) 0.2306(3) 0.069(2) Uani 1 1 d . . . . .
H26 H 0.408973 -0.081421 0.217630 0.083 Uiso 1 1 calc R U . . .
C27 C 0.5436(4) 0.2276(2) 0.1055(2) 0.0523(15) Uani 1 1 d . . . . .
C28 C 0.5162(4) 0.3322(3) 0.1442(2) 0.0569(16) Uani 1 1 d . . . . .
H28 H 0.522913 0.337439 0.116649 0.068 Uiso 1 1 calc R U . . .
C29 C 0.4513(3) 0.4644(2) 0.2238(2) 0.0543(15) Uani 1 1 d . . . . .
H29 H 0.417962 0.445746 0.206037 0.065 Uiso 1 1 calc R U . . .
C30 C 0.4460(4) -0.0063(3) 0.2303(3) 0.073(2) Uani 1 1 d . . . . .
C32 C 0.5269(5) 0.1259(3) 0.1472(3) 0.081(3) Uani 1 1 d . . . . .
H32 H 0.534105 0.120625 0.119720 0.098 Uiso 1 1 calc R U . . .
C33 C 0.5213(5) 0.0853(3) 0.1761(3) 0.081(3) Uani 1 1 d . . . . .
H33 H 0.524974 0.047552 0.172228 0.098 Uiso 1 1 calc R U . . .
C34 C 0.6090(5) 0.2083(3) -0.0116(3) 0.073(2) Uani 1 1 d . . . . .
C35 C 0.5220(5) 0.2273(4) 0.0285(3) 0.077(2) Uani 1 1 d . . . . .
H35 H 0.492967 0.231276 0.002518 0.092 Uiso 1 1 calc R U . . .
C37 C 0.5016(5) 0.2320(4) 0.0664(3) 0.078(2) Uani 1 1 d . . . . .
H37 H 0.458819 0.238297 0.065588 0.094 Uiso 1 1 calc R U . . .
C38 C 0.6291(5) 0.2122(4) 0.0680(2) 0.078(2) Uani 1 1 d . . . . .
H38 H 0.671843 0.205749 0.069077 0.094 Uiso 1 1 calc R U . . .
C40 C 0.6069(4) 0.2179(4) 0.1058(3) 0.074(2) Uani 1 1 d . . . . .
H40 H 0.635627 0.215003 0.132019 0.089 Uiso 1 1 calc R U . . .
O8 O 0.5858(4) 0.2281(4) -0.0439(2) 0.134(4) Uani 1 1 d . . . . .
O28 O 0.6724(5) 0.1984(5) -0.0067(3) 0.092(3) Uani 0.65 1 d . . P B 1
O0AA O 0.3139(3) 0.6736(2) 0.18567(17) 0.0714(14) Uani 1 1 d . . . . .
O1AA O 0.4481(3) 1.1863(3) 0.6364(2) 0.102(2) Uani 1 1 d D . . . .
N6 N 0.2289(6) 0.6261(5) 0.1957(4) 0.1278(17) Uani 1 1 d . . . . .
C8 C 0.2736(5) 0.6640(4) 0.2064(4) 0.096(3) Uani 1 1 d . . . . .
H8A H 0.274380 0.684570 0.231097 0.115 Uiso 1 1 calc R U . . .
C0AA C 0.2225(9) 0.5982(7) 0.1559(6) 0.194(9) Uani 1 1 d . . . . .
H0AB H 0.186214 0.612207 0.135863 0.291 Uiso 1 1 calc R U . . .
H0AC H 0.217093 0.559443 0.160147 0.291 Uiso 1 1 calc R U . . .
H0AD H 0.259971 0.603995 0.144802 0.291 Uiso 1 1 calc R U . . .
C1AA C 0.1814(7) 0.6204(7) 0.2220(5) 0.160(6) Uani 1 1 d . . . . .
H1AA H 0.142745 0.638175 0.207856 0.241 Uiso 1 1 calc R U . . .
H1AB H 0.196900 0.637150 0.249491 0.241 Uiso 1 1 calc R U . . .
H1AC H 0.173314 0.581942 0.225754 0.241 Uiso 1 1 calc R U . . .
N1 N 0.5290(4) 1.1277(3) 0.6314(3) 0.1278(17) Uani 1 1 d D . . . .
C2AA C 0.4916(5) 1.1545(5) 0.6499(4) 0.1278(17) Uani 1 1 d D . . . .
H2AA H 0.498897 1.148573 0.679366 0.153 Uiso 1 1 calc R U . . .
C4AA C 0.5684(5) 1.0797(4) 0.6515(4) 0.1278(17) Uani 1 1 d D . . . .
H4AA H 0.577620 1.083514 0.682175 0.192 Uiso 1 1 calc R U . . .
H4AB H 0.607439 1.078855 0.641608 0.192 Uiso 1 1 calc R U . . .
H4AC H 0.545496 1.046040 0.643491 0.192 Uiso 1 1 calc R U . . .
C6AB C 0.2773(4) 0.9231(3) 0.5589(4) 0.058(4) Uani 0.476(13) 1 d G . P A 2
H6AB H 0.241495 0.904510 0.544204 0.070 Uiso 0.476(13) 1 calc R U P A 2
C00M C 0.3311(5) 0.8938(2) 0.5786(4) 0.045(8) Uani 0.476(13) 1 d G . P A 2
C49A C 0.3846(4) 0.9216(3) 0.6005(5) 0.065(5) Uani 0.476(13) 1 d G . P A 2
H49A H 0.420608 0.901964 0.613671 0.078 Uiso 0.476(13) 1 calc R U P A 2
C48A C 0.3845(3) 0.9789(3) 0.6028(3) 0.088(7) Uani 0.476(13) 1 d G . P A 2
H48A H 0.420292 0.997499 0.617451 0.106 Uiso 0.476(13) 1 calc R U P A 2
C5 C 0.3307(3) 1.0082(2) 0.5831(2) 0.0561(11) Uani 1 1 d G . . . .
C7AB C 0.2771(3) 0.9804(3) 0.5612(3) 0.061(4) Uani 0.476(13) 1 d G . P A 2
H7AB H 0.241178 1.000048 0.547985 0.073 Uiso 0.476(13) 1 calc R U P A 2
C1 C 0.3330(8) 1.0705(6) 0.5867(5) 0.1278(17) Uani 1 1 d . . . . .
O2 O 0.2828(5) 1.0977(3) 0.5631(4) 0.066(3) Uani 0.47 1 d . . P C 2
O3 O 0.3090(8) 1.0906(4) 0.6134(4) 0.089(4) Uani 0.53 1 d . . P C 1
O2AA O 0.3711(7) 1.0960(4) 0.5655(5) 0.096(4) Uani 0.53 1 d . . P C 1
O7 O 0.3675(10) 1.0949(4) 0.6131(5) 0.111(7) Uani 0.47 1 d . . P C 2
C3AA C 0.5632(6) 1.1518(4) 0.5995(3) 0.1278(17) Uani 1 1 d D . . . .
H3AA H 0.573236 1.189719 0.606537 0.192 Uiso 1 1 calc R U . . .
H3AB H 0.536641 1.149572 0.571174 0.192 Uiso 1 1 calc R U . . .
H3AC H 0.601717 1.131603 0.600227 0.192 Uiso 1 1 calc R U . . .
O3AA O 0.6274(10) 0.1600(5) -0.0170(5) 0.084(6) Uani 0.35 1 d . . P B 2
C2 C 0.500000 0.0231(3) 0.250000 0.059(2) Uani 1 2 d S T P . .

loop_
_atom_site_aniso_label
_atom_site_aniso_U_11
_atom_site_aniso_U_22
_atom_site_aniso_U_33
_atom_site_aniso_U_23
_atom_site_aniso_U_13
_atom_site_aniso_U_12
La00 0.0614(2) 0.02889(18) 0.03579(19) -0.00088(11) 0.01904(14) 0.00178(12)
O003 0.065(3) 0.044(2) 0.042(2) 0.0035(17) 0.0202(19) 0.0110(19)
O005 0.088(3) 0.041(2) 0.051(3) 0.0141(19) 0.038(2) 0.014(2)
O007 0.069(3) 0.053(3) 0.055(3) -0.0044(19) 0.037(2) -0.008(2)
O008 0.074(3) 0.076(3) 0.039(2) 0.006(2) 0.022(2) -0.001(2)
N00A 0.066(3) 0.035(2) 0.052(3) -0.001(2) 0.029(2) 0.001(2)
N00B 0.084(4) 0.035(2) 0.044(3) 0.001(2) 0.032(3) -0.003(2)
N00C 0.075(3) 0.031(2) 0.049(3) 0.000(2) 0.033(2) -0.003(2)
N00F 0.094(4) 0.032(2) 0.050(3) 0.005(2) 0.038(3) 0.003(2)
O00I 0.086(4) 0.111(5) 0.035(2) 0.001(2) 0.014(2) 0.030(3)
O00J 0.094(4) 0.028(2) 0.116(5) 0.003(3) 0.013(3) -0.004(2)
C00N 0.060(4) 0.047(3) 0.041(3) 0.000(2) 0.021(3) 0.001(3)
C00O 0.080(4) 0.027(3) 0.047(3) 0.007(2) 0.022(3) 0.004(3)
C00P 0.061(4) 0.041(3) 0.042(3) 0.002(2) 0.027(3) -0.002(2)
C00T 0.069(4) 0.029(3) 0.066(4) -0.005(3) 0.031(3) -0.001(2)
C00U 0.104(5) 0.036(3) 0.046(3) 0.002(3) 0.039(3) 0.000(3)
C00W 0.068(4) 0.043(3) 0.047(3) -0.005(2) 0.026(3) 0.001(3)
C00Y 0.110(6) 0.030(3) 0.043(3) 0.004(2) 0.030(3) 0.004(3)
C00Z 0.058(4) 0.077(4) 0.042(3) 0.008(3) 0.019(3) -0.003(3)
C010 0.074(4) 0.039(3) 0.044(3) 0.005(2) 0.026(3) -0.002(3)
C012 0.064(4) 0.047(3) 0.039(3) 0.003(2) 0.020(3) 0.013(3)
C014 0.071(4) 0.040(3) 0.046(3) 0.002(2) 0.027(3) 0.003(3)
C017 0.092(5) 0.030(3) 0.045(3) 0.001(2) 0.025(3) -0.002(3)
C01A 0.077(3) 0.045(2) 0.050(3) 0.0001(19) 0.020(2) 0.004(2)
C01B 0.094(5) 0.047(3) 0.044(3) 0.007(3) 0.034(3) 0.000(3)
C01C 0.107(6) 0.039(3) 0.051(4) 0.007(3) 0.035(4) -0.001(3)
C01D 0.079(4) 0.033(3) 0.042(3) 0.005(2) 0.029(3) -0.001(3)
C01E 0.073(4) 0.034(3) 0.047(3) -0.001(2) 0.033(3) -0.002(3)
C01F 0.058(4) 0.054(3) 0.046(3) -0.003(3) 0.019(3) 0.006(3)
C01H 0.059(4) 0.068(4) 0.046(3) 0.004(3) 0.023(3) 0.006(3)
C01I 0.117(7) 0.035(3) 0.053(4) 0.007(3) -0.004(4) 0.004(4)
C01K 0.133(7) 0.032(3) 0.061(4) 0.004(3) 0.002(4) 0.008(4)
C01L 0.122(6) 0.030(3) 0.049(4) 0.004(3) 0.041(4) 0.004(3)
C01M 0.175(9) 0.035(3) 0.056(4) 0.003(3) 0.059(5) 0.016(4)
C01O 0.075(4) 0.034(3) 0.058(4) 0.002(3) 0.031(3) 0.002(3)
C01P 0.066(4) 0.046(3) 0.043(3) -0.004(2) 0.022(3) 0.005(3)
C01Q 0.069(4) 0.039(3) 0.049(3) 0.008(3) 0.030(3) 0.004(3)
C01S 0.066(4) 0.079(5) 0.044(4) -0.008(3) 0.015(3) 0.011(3)
C01T 0.066(4) 0.058(4) 0.039(3) -0.004(3) 0.017(3) -0.001(3)
C01U 0.078(5) 0.037(3) 0.063(4) 0.009(3) 0.009(3) -0.001(3)
C01W 0.061(4) 0.036(3) 0.061(4) -0.003(3) 0.023(3) 0.001(2)
C01Y 0.058(4) 0.078(5) 0.059(4) 0.012(4) 0.033(3) 0.000(3)
C01Z 0.109(6) 0.037(3) 0.044(3) 0.001(3) 0.034(4) -0.002(3)
C020 0.148(8) 0.040(3) 0.056(4) -0.002(3) 0.058(5) 0.007(4)
C022 0.098(6) 0.054(4) 0.054(4) -0.016(3) 0.028(4) -0.005(4)
C024 0.071(4) 0.062(4) 0.047(4) 0.009(3) 0.024(3) 0.009(3)
C025 0.130(7) 0.034(3) 0.073(5) 0.015(3) 0.052(5) 0.017(4)
C026 0.071(4) 0.038(3) 0.051(4) 0.001(3) 0.024(3) 0.002(3)
C027 0.057(4) 0.074(5) 0.055(4) -0.005(3) 0.016(3) 0.005(3)
C028 0.091(5) 0.035(3) 0.071(5) 0.002(3) 0.021(4) -0.005(3)
C02B 0.115(6) 0.048(4) 0.057(4) 0.017(3) 0.041(4) 0.011(4)
C02C 0.094(5) 0.040(3) 0.062(4) -0.012(3) 0.023(4) -0.010(3)
C49 0.090(11) 0.039(6) 0.124(16) 0.005(7) 0.078(11) -0.005(6)
C48 0.093(11) 0.051(8) 0.099(13) -0.004(8) 0.049(10) -0.001(7)
C7AA 0.089(11) 0.044(7) 0.117(16) -0.010(8) 0.057(11) 0.000(7)
C6AA 0.079(10) 0.037(7) 0.122(16) 0.005(8) 0.059(11) 0.007(6)
C00L 0.055(13) 0.061(15) 0.083(14) -0.020(10) 0.023(10) 0.013(10)
La1 0.0819(3) 0.03105(18) 0.03344(19) -0.00092(11) 0.02137(16) 0.00070(14)
O4 0.069(3) 0.033(2) 0.059(3) -0.0011(18) 0.017(2) -0.0001(18)
O5 0.075(3) 0.0274(19) 0.061(3) 0.0019(17) 0.008(2) 0.0025(18)
N0AA 0.076(3) 0.031(2) 0.052(3) 0.003(2) 0.034(3) 0.001(2)
C7 0.058(5) 0.030(4) 0.048(5) 0.000 0.021(4) 0.000
N8 0.061(3) 0.032(2) 0.045(3) -0.0031(19) 0.025(2) -0.002(2)
C9 0.058(5) 0.024(3) 0.056(5) 0.000 0.022(4) 0.000
C10 0.069(6) 0.032(4) 0.045(4) 0.000 0.023(4) 0.000
C11 0.071(6) 0.038(4) 0.054(5) 0.000 0.026(4) 0.000
C12 0.072(6) 0.027(4) 0.063(6) 0.000 0.026(5) 0.000
C13 0.060(3) 0.033(3) 0.050(3) 0.001(2) 0.024(3) 0.001(2)
C15 0.063(5) 0.027(4) 0.051(5) 0.000 0.021(4) 0.000
C16 0.075(6) 0.023(4) 0.062(5) 0.000 0.026(5) 0.000
C19 0.066(4) 0.037(3) 0.044(3) -0.001(2) 0.022(3) 0.000(2)
C20 0.094(5) 0.032(3) 0.057(4) 0.004(3) 0.031(4) 0.003(3)
C21 0.068(4) 0.036(3) 0.061(4) 0.004(3) 0.001(3) 0.007(3)
C22 0.069(4) 0.037(3) 0.048(3) -0.004(2) 0.031(3) -0.004(2)
C23 0.082(5) 0.036(3) 0.055(4) -0.002(3) 0.032(3) 0.001(3)
C24 0.079(4) 0.041(3) 0.054(4) -0.003(3) 0.037(3) -0.002(3)
C25 0.108(6) 0.052(4) 0.047(4) -0.003(3) 0.036(4) 0.006(4)
C26 0.073(5) 0.038(3) 0.091(6) 0.003(3) 0.004(4) 0.001(3)
C27 0.079(4) 0.039(3) 0.049(4) -0.002(2) 0.036(3) -0.002(3)
C28 0.089(5) 0.042(3) 0.047(3) 0.009(3) 0.032(3) 0.004(3)
C29 0.059(4) 0.032(3) 0.069(4) -0.003(3) 0.007(3) -0.004(2)
C30 0.087(6) 0.037(3) 0.093(6) 0.003(3) 0.016(5) 0.001(3)
C32 0.151(8) 0.044(4) 0.068(5) -0.008(3) 0.064(5) -0.004(4)
C33 0.147(8) 0.035(3) 0.078(5) -0.009(3) 0.061(5) -0.005(4)
C34 0.120(7) 0.061(4) 0.052(4) 0.006(3) 0.047(4) 0.018(4)
C35 0.095(6) 0.094(6) 0.043(4) 0.005(4) 0.020(4) 0.014(5)
C37 0.083(6) 0.098(7) 0.060(5) 0.008(4) 0.029(4) 0.011(4)
C38 0.089(6) 0.103(6) 0.050(4) -0.004(4) 0.033(4) 0.008(5)
C40 0.083(5) 0.096(6) 0.049(4) -0.013(4) 0.028(4) 0.002(4)
O8 0.135(6) 0.226(10) 0.056(4) 0.050(5) 0.050(4) 0.089(6)
O28 0.113(8) 0.114(8) 0.059(5) -0.011(5) 0.041(5) 0.012(6)
O0AA 0.080(3) 0.074(3) 0.066(3) 0.010(3) 0.027(3) -0.023(3)
O1AA 0.122(6) 0.088(5) 0.086(5) 0.010(3) -0.003(4) 0.031(4)
N6 0.168(5) 0.106(4) 0.121(4) -0.007(3) 0.056(3) 0.005(3)
C8 0.116(8) 0.073(6) 0.103(7) -0.012(5) 0.036(6) -0.027(5)
C0AA 0.25(2) 0.150(14) 0.23(2) -0.102(14) 0.154(17) -0.077(13)
C1AA 0.147(12) 0.187(15) 0.175(15) -0.046(12) 0.097(12) -0.035(11)
N1 0.168(5) 0.106(4) 0.121(4) -0.007(3) 0.056(3) 0.005(3)
C2AA 0.168(5) 0.106(4) 0.121(4) -0.007(3) 0.056(3) 0.005(3)
C4AA 0.168(5) 0.106(4) 0.121(4) -0.007(3) 0.056(3) 0.005(3)
C6AB 0.068(9) 0.030(6) 0.073(11) -0.001(6) 0.006(8) -0.010(6)
C00M 0.090(19) 0.010(7) 0.047(10) 0.001(6) 0.039(10) -0.005(8)
C49A 0.048(8) 0.049(8) 0.099(14) 0.002(8) 0.014(8) 0.001(6)
C48A 0.086(13) 0.055(10) 0.124(19) -0.034(11) 0.023(12) -0.023(9)
C5 0.077(3) 0.045(2) 0.050(3) 0.0001(19) 0.020(2) 0.004(2)
C7AB 0.081(10) 0.042(7) 0.056(10) 0.005(6) 0.010(7) 0.005(6)
C1 0.168(5) 0.106(4) 0.121(4) -0.007(3) 0.056(3) 0.005(3)
O2 0.084(7) 0.026(4) 0.080(7) 0.013(4) 0.000(6) 0.012(4)
O3 0.149(11) 0.042(5) 0.099(9) -0.017(5) 0.075(9) -0.012(6)
O2AA 0.152(11) 0.036(5) 0.129(11) 0.000(5) 0.091(9) -0.009(6)
O7 0.177(16) 0.029(5) 0.085(9) -0.013(5) -0.062(10) -0.017(7)
C3AA 0.168(5) 0.106(4) 0.121(4) -0.007(3) 0.056(3) 0.005(3)
O3AA 0.161(17) 0.034(7) 0.082(11) 0.003(7) 0.084(11) 0.004(8)
C2 0.088(7) 0.029(4) 0.069(6) 0.000 0.035(5) 0.000

loop_
_atom_type_symbol
_atom_type_description
_atom_type_scat_dispersion_real
_atom_type_scat_dispersion_imag
_atom_type_scat_source
C C 0.0181 0.0091 'International Tables Vol C Tables 4.2.6.8 and 6.1.1.4'
H H 0.0000 0.0000 'International Tables Vol C Tables 4.2.6.8 and 6.1.1.4'
La La -1.4094 9.0376 'International Tables Vol C Tables 4.2.6.8 and 6.1.1.4'
N N 0.0311 0.0180 'International Tables Vol C Tables 4.2.6.8 and 6.1.1.4'
O O 0.0492 0.0322 'International Tables Vol C Tables 4.2.6.8 and 6.1.1.4'

loop_
_geom_angle_atom_site_label_1
_geom_angle_atom_site_label_2
_geom_angle_atom_site_label_3
_geom_angle
_geom_angle_site_symmetry_1
_geom_angle_site_symmetry_3
_geom_angle_publ_flag
O007 La00 O4 79.87(15) 2_655 1_565 ?
O007 La00 O003 131.07(14) 2_655 7_566 ?
O4 La00 O003 73.65(15) 1_565 7_566 ?
O007 La00 O005 91.04(16) 2_655 6_565 ?
O4 La00 O005 126.46(15) 1_565 6_565 ?
O003 La00 O005 73.80(15) 7_566 6_565 ?
O007 La00 O5 72.29(15) 2_655 . ?
O4 La00 O5 130.12(15) 1_565 . ?
O003 La00 O5 153.01(16) 7_566 . ?
O005 La00 O5 95.09(15) 6_565 . ?
O007 La00 O008 122.89(16) 2_655 . ?
O4 La00 O008 82.70(16) 1_565 . ?
O003 La00 O008 93.85(15) 7_566 . ?
O005 La00 O008 140.57(16) 6_565 . ?
O5 La00 O008 79.10(16) . . ?
O007 La00 O0AA 142.83(17) 2_655 . ?
O4 La00 O0AA 137.07(17) 1_565 . ?
O003 La00 O0AA 75.85(17) 7_566 . ?
O005 La00 O0AA 70.75(16) 6_565 . ?
O5 La00 O0AA 77.26(17) . . ?
O008 La00 O0AA 69.93(17) . . ?
O007 La00 O007 77.73(14) 2_655 . ?
O4 La00 O007 66.07(13) 1_565 . ?
O003 La00 O007 124.32(13) 7_566 . ?
O005 La00 O007 161.84(14) 6_565 . ?
O5 La00 O007 68.04(13) . . ?
O008 La00 O007 45.63(15) . . ?
O0AA La00 O007 110.03(14) . . ?
O007 La00 C01E 101.00(17) 2_655 . ?
O4 La00 C01E 74.23(15) 1_565 . ?
O003 La00 C01E 110.04(15) 7_566 . ?
O005 La00 C01E 158.03(15) 6_565 . ?
O5 La00 C01E 71.65(15) . . ?
O008 La00 C01E 22.04(17) . . ?
O0AA La00 C01E 88.92(17) . . ?
O007 La00 C01E 23.62(15) . . ?
O007 La00 La1 105.05(11) 2_655 6_575 ?
O4 La00 La1 88.43(11) 1_565 6_575 ?
O003 La00 La1 35.53(9) 7_566 6_575 ?
O005 La00 La1 43.11(11) 6_565 6_575 ?
O5 La00 La1 138.10(11) . 6_575 ?
O008 La00 La1 128.38(12) . 6_575 ?
O0AA La00 La1 83.85(12) . 6_575 ?
O007 La00 La1 153.72(8) . 6_575 ?
C01E La00 La1 145.51(12) . 6_575 ?
O007 La00 La00 44.10(11) 2_655 2_655 ?
O4 La00 La00 64.69(11) 1_565 2_655 ?
O003 La00 La00 138.29(10) 7_566 2_655 ?
O005 La00 La00 134.14(12) 6_565 2_655 ?
O5 La00 La00 66.47(11) . 2_655 ?
O008 La00 La00 79.36(12) . 2_655 ?
O0AA La00 La00 136.09(12) . 2_655 ?
O007 La00 La00 33.77(8) . 2_655 ?
C01E La00 La00 57.32(13) . 2_655 ?
La1 La00 La00 139.959(10) 6_575 2_655 ?
C01A O003 La00 140.0(4) . 7_566 ?
C01A O003 La1 96.7(4) . 4_546 ?
La00 O003 La1 110.97(15) 7_566 4_546 ?
C026 O005 La00 139.8(4) . 6_566 ?
C026 O005 La1 85.0(4) . 1_545 ?
La00 O005 La1 101.44(14) 6_566 1_545 ?
C01E O007 La00 172.4(4) . 2_655 ?
C01E O007 La00 83.1(4) . . ?
La00 O007 La00 102.13(14) 2_655 . ?
C01E O008 La00 108.5(4) . . ?
C01W N00A C00W 107.7(5) . . ?
C017 N00B C014 107.5(5) . . ?
C017 N00B H00B 126.2 . . ?
C014 N00B H00B 126.2 . . ?
C01O N00C C01Q 107.7(5) . . ?
C01O N00C H00C 126.1 . . ?
C01Q N00C H00C 126.1 . . ?
C00U N00F C01L 108.0(5) . . ?
C01A O00I La1 92.3(4) . 4_546 ?
C026 O00J La1 105.4(4) . 1_545 ?
C00W C00N C014 123.6(5) . . ?
C00W C00N C01P 119.2(5) . . ?
C014 C00N C01P 117.3(5) . . ?
C01U C00O C01I 119.7(6) . . ?
C01U C00O C026 120.9(6) . . ?
C01I C00O C026 119.2(6) . . ?
C00Z C00P C01H 120.1(5) . . ?
C00Z C00P C01E 118.5(6) . . ?
C01H C00P C01E 121.4(6) . . ?
C01O C00T C01W 125.6(5) . . ?
C01O C00T C00L 112.9(13) . . ?
C01W C00T C00L 121.4(12) . . ?
C01O C00T C00M 120.6(7) . . ?
C01W C00T C00M 113.8(7) . . ?
N00F C00U C010 125.2(6) . . ?
N00F C00U C020 108.3(5) . . ?
C010 C00U C020 126.4(6) . . ?
N00A C00W C00N 126.0(5) . . ?
N00A C00W C022 107.7(6) . . ?
C00N C00W C022 126.0(6) . . ?
C028 C00Y C01K 118.6(6) . . ?
C028 C00Y C01Z 120.2(7) . . ?
C01K C00Y C01Z 120.7(7) . . ?
C00P C00Z C01Y 119.7(6) . . ?
C00P C00Z H00Z 120.2 . . ?
C01Y C00Z H00Z 120.2 . . ?
C00U C010 C01Q 125.1(6) . . ?
C00U C010 C01D 117.5(5) . . ?
C01Q C010 C01D 117.3(5) . . ?
C01S C012 C01F 118.3(6) . . ?
C01S C012 C01A 121.6(6) . . ?
C01F C012 C01A 120.1(6) . . ?
N00B C014 C00N 125.4(5) . . ?
N00B C014 C01B 108.3(5) . . ?
C00N C014 C01B 126.2(5) . . ?
N00B C017 C01Z 126.3(5) . . ?
N00B C017 C01C 108.4(5) . . ?
C01Z C017 C01C 125.2(5) . . ?
O00I C01A O003 121.2(6) . . ?
O00I C01A C012 120.8(7) . . ?
O003 C01A C012 117.9(6) . . ?
O00I C01A La1 63.3(4) . 4_546 ?
O003 C01A La1 58.8(3) . 4_546 ?
C012 C01A La1 170.8(5) . 4_546 ?
C01C C01B C014 107.8(5) . . ?
C01C C01B H01B 126.1 . . ?
C014 C01B H01B 126.1 . . ?
C01B C01C C017 107.8(6) . . ?
C01B C01C H01C 126.1 . . ?
C017 C01C H01C 126.1 . . ?
C024 C01D C01Y 118.8(6) . . ?
C024 C01D C010 121.1(6) . . ?
C01Y C01D C010 120.0(6) . . ?
O008 C01E O007 122.7(6) . . ?
O008 C01E C00P 118.8(6) . . ?
O007 C01E C00P 118.5(6) . . ?
O008 C01E La00 49.5(3) . . ?
O007 C01E La00 73.3(3) . . ?
C00P C01E La00 167.8(5) . . ?
C01T C01F C012 119.8(6) . . ?
C01T C01F H01F 120.1 . . ?
C012 C01F H01F 120.1 . . ?
C00P C01H C024 120.0(6) . . ?
C00P C01H H01H 120.0 . . ?
C024 C01H H01H 120.0 . . ?
C01K C01I C00O 120.5(8) . . ?
C01K C01I H01I 119.8 . . ?
C00O C01I H01I 119.8 . . ?
C01I C01K C00Y 119.9(8) . . ?
C01I C01K H01K 120.0 . . ?
C00Y C01K H01K 120.0 . . ?
N00F C01L C01Z 126.5(6) . . ?
N00F C01L C01M 107.5(5) . . ?
C01Z C01L C01M 126.0(6) . . ?
C020 C01M C01L 108.9(6) . . ?
C020 C01M H01M 125.5 . . ?
C01L C01M H01M 125.5 . . ?
N00C C01O C00T 125.1(6) . . ?
N00C C01O C025 109.2(6) . . ?
C00T C01O C025 125.3(6) . . ?
C027 C01P C01T 118.2(6) . . ?
C027 C01P C00N 123.0(6) . . ?
C01T C01P C00N 118.8(6) . . ?
N00C C01Q C010 125.7(5) . . ?
N00C C01Q C02B 107.9(5) . . ?
C010 C01Q C02B 126.2(6) . . ?
C012 C01S C027 120.2(7) . . ?
C012 C01S H01S 119.9 . . ?
C027 C01S H01S 119.9 . . ?
C01F C01T C01P 122.1(6) . . ?
C01F C01T H01T 118.9 . . ?
C01P C01T H01T 118.9 . . ?
C00O C01U C028 121.1(7) . . ?
C00O C01U H01U 119.5 . . ?
C028 C01U H01U 119.5 . . ?
N00A C01W C00T 124.7(6) . . ?
N00A C01W C02C 107.9(6) . . ?
C00T C01W C02C 127.0(6) . . ?
C01D C01Y C00Z 120.4(6) . . ?
C01D C01Y H01Y 119.8 . . ?
C00Z C01Y H01Y 119.8 . . ?
C01L C01Z C017 124.4(6) . . ?
C01L C01Z C00Y 121.0(6) . . ?
C017 C01Z C00Y 114.5(5) . . ?
C01M C020 C00U 107.3(6) . . ?
C01M C020 H020 126.4 . . ?
C00U C020 H020 126.4 . . ?
C02C C022 C00W 107.9(6) . . ?
C02C C022 H022 126.0 . . ?
C00W C022 H022 126.0 . . ?
C01D C024 C01H 121.0(7) . . ?
C01D C024 H024 119.5 . . ?
C01H C024 H024 119.5 . . ?
C02B C025 C01O 107.5(6) . . ?
C02B C025 H025 126.3 . . ?
C01O C025 H025 126.3 . . ?
O00J C026 O005 120.9(6) . . ?
O00J C026 C00O 119.2(6) . . ?
O005 C026 C00O 119.8(6) . . ?
O00J C026 La1 51.6(3) . 1_545 ?
O005 C026 La1 70.9(3) . 1_545 ?
C00O C026 La1 162.3(4) . 1_545 ?
C01P C027 C01S 121.3(7) . . ?
C01P C027 H027 119.4 . . ?
C01S C027 H027 119.4 . . ?
C01U C028 C00Y 120.3(7) . . ?
C01U C028 H028 119.9 . . ?
C00Y C028 H028 119.9 . . ?
C025 C02B C01Q 107.7(6) . . ?
C025 C02B H02B 126.1 . . ?
C01Q C02B H02B 126.1 . . ?
C022 C02C C01W 108.5(6) . . ?
C022 C02C H02C 125.8 . . ?
C01W C02C H02C 125.8 . . ?
C00L C49 C48 124.8(15) . . ?
C00L C49 H49 117.6 . . ?
C48 C49 H49 117.6 . . ?
C49 C48 C5 117.1(12) . . ?
C49 C48 H48 121.4 . . ?
C5 C48 H48 121.4 . . ?
C5 C7AA C6AA 125.9(13) . . ?
C5 C7AA H7AA 117.0 . . ?
C6AA C7AA H7AA 117.0 . . ?
C7AA C6AA C00L 118.7(15) . . ?
C7AA C6AA H6AA 120.7 . . ?
C00L C6AA H6AA 120.7 . . ?
C49 C00L C6AA 117.2(16) . . ?
C49 C00L C00T 126.4(18) . . ?
C6AA C00L C00T 114.7(19) . . ?
O7 La1 O2 51.1(4) . . ?
O00J La1 O28 80.4(3) 1_565 2_665 ?
O00J La1 O2AA 156.3(3) 1_565 . ?
O28 La1 O2AA 76.1(4) 2_665 . ?
O00J La1 O003 86.45(18) 1_565 4_556 ?
O28 La1 O003 166.8(3) 2_665 4_556 ?
O2AA La1 O003 117.0(3) . 4_556 ?
O00J La1 O3 146.8(3) 1_565 . ?
O28 La1 O3 116.0(4) 2_665 . ?
O2AA La1 O3 51.5(3) . . ?
O003 La1 O3 75.8(3) 4_556 . ?
O00J La1 O8 78.2(3) 1_565 2_665 ?
O28 La1 O8 48.3(3) 2_665 2_665 ?
O2AA La1 O8 83.9(3) . 2_665 ?
O003 La1 O8 128.32(17) 4_556 2_665 ?
O3 La1 O8 134.6(3) . 2_665 ?
O7 La1 O1AA 66.6(4) . . ?
O2 La1 O1AA 116.8(3) . . ?
O00J La1 O1AA 108.3(2) 1_565 . ?
O28 La1 O1AA 116.1(3) 2_665 . ?
O2AA La1 O1AA 79.9(4) . . ?
O003 La1 O1AA 67.62(18) 4_556 . ?
O3 La1 O1AA 90.7(4) . . ?
O8 La1 O1AA 71.1(3) 2_665 . ?
O7 La1 O3AA 85.1(6) . 2_665 ?
O2 La1 O3AA 73.1(4) . 2_665 ?
O00J La1 O3AA 106.4(4) 1_565 2_665 ?
O28 La1 O3AA 29.8(5) 2_665 2_665 ?
O2AA La1 O3AA 50.1(4) . 2_665 ?
O003 La1 O3AA 160.4(5) 4_556 2_665 ?
O3 La1 O3AA 98.8(4) . 2_665 ?
O8 La1 O3AA 44.3(4) 2_665 2_665 ?
O1AA La1 O3AA 93.9(5) . 2_665 ?
O00J La1 O00I 79.1(2) 1_565 4_556 ?
O28 La1 O00I 127.9(3) 2_665 4_556 ?
O2AA La1 O00I 118.1(3) . 4_556 ?
O003 La1 O00I 48.75(15) 4_556 4_556 ?
O3 La1 O00I 68.0(3) . 4_556 ?
O8 La1 O00I 157.3(3) 2_665 4_556 ?
O1AA La1 O00I 115.68(19) . 4_556 ?
O7 La1 C1 23.6(4) . . ?
O2 La1 C1 28.1(4) . . ?
O00J La1 C1 162.6(4) 1_565 . ?
O28 La1 C1 95.2(4) 2_665 . ?
O2AA La1 C1 27.5(3) . . ?
O003 La1 C1 97.6(3) 4_556 . ?
O3 La1 C1 24.5(3) . . ?
O8 La1 C1 111.4(4) 2_665 . ?
O1AA La1 C1 88.8(4) . . ?
O3AA La1 C1 74.6(4) 2_665 . ?
O00I La1 C1 90.8(3) 4_556 . ?
C10 O4 La00 137.3(4) . 1_545 ?
C11 O5 La00 140.4(4) . . ?
C23 N0AA C24 108.1(5) . . ?
C23 N0AA H0AA 126.0 . . ?
C24 N0AA H0AA 126.0 . . ?
C13 C7 C13 124.4(7) . 2_655 ?
C13 C7 C9 117.8(4) . . ?
C13 C7 C9 117.8(4) 2_655 . ?
C13 N8 C19 108.1(5) . . ?
C13 N8 H8 125.9 . . ?
C19 N8 H8 125.9 . . ?
C29 C9 C29 117.9(7) . 2_655 ?
C29 C9 C7 121.1(4) . . ?
C29 C9 C7 121.1(4) 2_655 . ?
O4 C10 O4 125.0(7) . 2_655 ?
O4 C10 C12 117.5(4) . . ?
O4 C10 C12 117.5(4) 2_655 . ?
O5 C11 O5 125.9(8) 2_655 . ?
O5 C11 C15 117.1(4) 2_655 . ?
O5 C11 C15 117.1(4) . . ?
C26 C12 C26 115.7(8) 2_655 . ?
C26 C12 C10 122.2(4) 2_655 . ?
C26 C12 C10 122.2(4) . . ?
N8 C13 C7 125.8(5) . . ?
N8 C13 C20 108.6(5) . . ?
C7 C13 C20 125.4(5) . . ?
C21 C15 C21 118.1(7) . 2_655 ?
C21 C15 C11 121.0(4) . . ?
C21 C15 C11 121.0(4) 2_655 . ?
C23 C16 C23 123.4(7) 2_655 . ?
C23 C16 C2 118.3(4) 2_655 . ?
C23 C16 C2 118.3(4) . . ?
N8 C19 C22 126.9(5) . . ?
N8 C19 C28 108.4(5) . . ?
C22 C19 C28 124.5(6) . . ?
C28 C20 C13 107.4(5) . . ?
C28 C20 H20 126.3 . . ?
C13 C20 H20 126.3 . . ?
C29 C21 C15 121.7(6) . . ?
C29 C21 H21 119.1 . . ?
C15 C21 H21 119.1 . . ?
C24 C22 C19 125.8(6) . . ?
C24 C22 C27 115.6(5) . . ?
C19 C22 C27 118.4(5) . . ?
N0AA C23 C16 126.2(6) . . ?
N0AA C23 C33 109.1(6) . . ?
C16 C23 C33 124.6(6) . . ?
N0AA C24 C22 127.3(5) . . ?
N0AA C24 C32 108.1(6) . . ?
C22 C24 C32 124.6(6) . . ?
C35 C25 C38 118.7(7) . . ?
C35 C25 C34 122.4(8) . . ?
C38 C25 C34 118.8(8) . . ?
C30 C26 C12 122.2(7) . . ?
C30 C26 H26 118.9 . . ?
C12 C26 H26 118.9 . . ?
C37 C27 C40 118.3(6) . . ?
C37 C27 C22 122.7(7) . . ?
C40 C27 C22 118.8(7) . . ?
C20 C28 C19 107.5(5) . . ?
C20 C28 H28 126.3 . . ?
C19 C28 H28 126.3 . . ?
C21 C29 C9 120.3(6) . . ?
C21 C29 H29 119.8 . . ?
C9 C29 H29 119.8 . . ?
C26 C30 C2 120.6(8) . . ?
C33 C32 C24 107.5(6) . . ?
C33 C32 H32 126.2 . . ?
C24 C32 H32 126.2 . . ?
C32 C33 C23 107.1(6) . . ?
C32 C33 H33 126.5 . . ?
C23 C33 H33 126.5 . . ?
O8 C34 O3AA 111.0(11) . . ?
O8 C34 O28 114.2(8) . . ?
O8 C34 C25 123.6(8) . . ?
O3AA C34 C25 114.5(9) . . ?
O28 C34 C25 116.1(8) . . ?
O8 C34 La1 61.4(5) . 2_645 ?
O28 C34 La1 58.7(4) . 2_645 ?
C25 C34 La1 174.7(7) . 2_645 ?
C37 C35 C25 120.9(8) . . ?
C37 C35 H35 119.5 . . ?
C25 C35 H35 119.5 . . ?
C35 C37 C27 121.0(8) . . ?
C35 C37 H37 119.5 . . ?
C27 C37 H37 119.5 . . ?
C40 C38 C25 118.8(8) . . ?
C40 C38 H38 120.6 . . ?
C25 C38 H38 120.6 . . ?
C27 C40 C38 122.2(8) . . ?
C27 C40 H40 118.9 . . ?
C38 C40 H40 118.9 . . ?
C34 O8 La1 95.9(6) . 2_645 ?
C34 O28 La1 94.1(6) . 2_645 ?
C8 O0AA La00 132.3(6) . . ?
C2AA O1AA La1 141.1(8) . . ?
C8 N6 C0AA 119.1(12) . . ?
C8 N6 C1AA 118.8(11) . . ?
C0AA N6 C1AA 121.4(13) . . ?
O0AA C8 N6 123.9(10) . . ?
O0AA C8 H8A 118.0 . . ?
N6 C8 H8A 118.0 . . ?
N6 C0AA H0AB 109.5 . . ?
N6 C0AA H0AC 109.5 . . ?
H0AB C0AA H0AC 109.5 . . ?
N6 C0AA H0AD 109.5 . . ?
H0AB C0AA H0AD 109.5 . . ?
H0AC C0AA H0AD 109.5 . . ?
N6 C1AA H1AA 109.5 . . ?
N6 C1AA H1AB 109.5 . . ?
H1AA C1AA H1AB 109.5 . . ?
N6 C1AA H1AC 109.5 . . ?
H1AA C1AA H1AC 109.5 . . ?
H1AB C1AA H1AC 109.5 . . ?
C2AA N1 C3AA 124.6(9) . . ?
C2AA N1 C4AA 123.7(8) . . ?
C3AA N1 C4AA 106.0(3) . . ?
O1AA C2AA N1 132.5(10) . . ?
O1AA C2AA H2AA 113.7 . . ?
N1 C2AA H2AA 113.7 . . ?
N1 C4AA H4AA 109.5 . . ?
N1 C4AA H4AB 109.5 . . ?
H4AA C4AA H4AB 109.5 . . ?
N1 C4AA H4AC 109.5 . . ?
H4AA C4AA H4AC 109.5 . . ?
H4AB C4AA H4AC 109.5 . . ?
C00M C6AB C7AB 120.0 . . ?
C00M C6AB H6AB 120.0 . . ?
C7AB C6AB H6AB 120.0 . . ?
C49A C00M C6AB 120.0 . . ?
C49A C00M C00T 118.2(7) . . ?
C6AB C00M C00T 121.8(7) . . ?
C00M C49A C48A 120.0 . . ?
C00M C49A H49A 120.0 . . ?
C48A C49A H49A 120.0 . . ?
C5 C48A C49A 120.0 . . ?
C5 C48A H48A 120.0 . . ?
C49A C48A H48A 120.0 . . ?
C48A C5 C7AB 120.0 . . ?
C7AA C5 C1 126.2(9) . . ?
C48A C5 C1 117.8(8) . . ?
C7AB C5 C1 122.2(8) . . ?
C7AA C5 C48 115.6(9) . . ?
C1 C5 C48 118.1(9) . . ?
C5 C7AB C6AB 120.0 . . ?
C5 C7AB H7AB 120.0 . . ?
C6AB C7AB H7AB 120.0 . . ?
O3 C1 O2AA 126.0(14) . . ?
O7 C1 O2 117.9(14) . . ?
O7 C1 C5 124.7(14) . . ?
O3 C1 C5 116.8(12) . . ?
O2AA C1 C5 116.0(11) . . ?
O2 C1 C5 115.8(12) . . ?
O7 C1 La1 59.1(9) . . ?
O3 C1 La1 65.9(8) . . ?
O2AA C1 La1 62.2(7) . . ?
O2 C1 La1 60.9(7) . . ?
C5 C1 La1 175.7(9) . . ?
C1 O2 La1 91.0(8) . . ?
C1 O3 La1 89.6(9) . . ?
C1 O2AA La1 90.3(8) . . ?
C1 O7 La1 97.2(10) . . ?
N1 C3AA H3AA 109.5 . . ?
N1 C3AA H3AB 109.5 . . ?
H3AA C3AA H3AB 109.5 . . ?
N1 C3AA H3AC 109.5 . . ?
H3AA C3AA H3AC 109.5 . . ?
H3AB C3AA H3AC 109.5 . . ?
C34 O3AA La1 92.0(7) . 2_645 ?
C30 C2 C30 118.6(9) . 2_655 ?
C30 C2 C16 120.7(4) . . ?
C30 C2 C16 120.7(4) 2_655 . ?

loop_
_geom_bond_atom_site_label_1
_geom_bond_atom_site_label_2
_geom_bond_distance
_geom_bond_site_symmetry_2
_geom_bond_publ_flag
La00 O007 2.409(5) 2_655 ?
La00 O4 2.469(4) 1_565 ?
La00 O003 2.482(4) 7_566 ?
La00 O005 2.485(4) 6_565 ?
La00 O5 2.488(4) . ?
La00 O008 2.504(4) . ?
La00 O0AA 2.538(5) . ?
La00 O007 3.015(5) . ?
La00 C01E 3.125(6) . ?
La00 La1 4.1995(5) 6_575 ?
La00 La00 4.2363(7) 2_655 ?
O003 C01A 1.272(8) . ?
O003 La1 2.614(4) 4_546 ?
O005 C026 1.269(8) . ?
O005 La1 2.928(5) 1_545 ?
O007 C01E 1.261(8) . ?
O008 C01E 1.237(8) . ?
N00A C01W 1.370(8) . ?
N00A C00W 1.377(8) . ?
N00B C017 1.365(7) . ?
N00B C014 1.368(7) . ?
N00B H00B 0.8600 . ?
N00C C01O 1.363(7) . ?
N00C C01Q 1.377(8) . ?
N00C H00C 0.8600 . ?
N00F C00U 1.370(8) . ?
N00F C01L 1.378(7) . ?
O00I C01A 1.254(9) . ?
O00I La1 2.715(5) 4_546 ?
O00J C026 1.249(9) . ?
O00J La1 2.511(5) 1_545 ?
C00N C00W 1.389(8) . ?
C00N C014 1.404(8) . ?
C00N C01P 1.490(8) . ?
C00O C01U 1.363(10) . ?
C00O C01I 1.385(10) . ?
C00O C026 1.492(8) . ?
C00P C00Z 1.377(9) . ?
C00P C01H 1.376(9) . ?
C00P C01E 1.520(8) . ?
C00T C01O 1.401(9) . ?
C00T C01W 1.404(9) . ?
C00T C00L 1.49(2) . ?
C00T C00M 1.527(7) . ?
C00U C010 1.389(8) . ?
C00U C020 1.438(9) . ?
C00W C022 1.437(9) . ?
C00Y C028 1.389(11) . ?
C00Y C01K 1.409(11) . ?
C00Y C01Z 1.473(8) . ?
C00Z C01Y 1.401(9) . ?
C00Z H00Z 0.9300 . ?
C010 C01Q 1.393(8) . ?
C010 C01D 1.499(8) . ?
C012 C01S 1.386(10) . ?
C012 C01F 1.406(9) . ?
C012 C01A 1.484(9) . ?
C014 C01B 1.444(8) . ?
C017 C01Z 1.425(9) . ?
C017 C01C 1.444(8) . ?
C01A La1 3.036(7) 4_546 ?
C01B C01C 1.320(9) . ?
C01B H01B 0.9300 . ?
C01C H01C 0.9300 . ?
C01D C024 1.376(10) . ?
C01D C01Y 1.387(10) . ?
C01F C01T 1.373(9) . ?
C01F H01F 0.9300 . ?
C01H C024 1.387(9) . ?
C01H H01H 0.9300 . ?
C01I C01K 1.384(9) . ?
C01I H01I 0.9300 . ?
C01K H01K 0.9300 . ?
C01L C01Z 1.380(8) . ?
C01L C01M 1.428(9) . ?
C01M C020 1.334(9) . ?
C01M H01M 0.9300 . ?
C01O C025 1.428(9) . ?
C01P C027 1.365(10) . ?
C01P C01T 1.385(9) . ?
C01Q C02B 1.443(9) . ?
C01S C027 1.404(10) . ?
C01S H01S 0.9300 . ?
C01T H01T 0.9300 . ?
C01U C028 1.386(9) . ?
C01U H01U 0.9300 . ?
C01W C02C 1.431(9) . ?
C01Y H01Y 0.9300 . ?
C020 H020 0.9300 . ?
C022 C02C 1.323(11) . ?
C022 H022 0.9300 . ?
C024 H024 0.9300 . ?
C025 C02B 1.345(10) . ?
C025 H025 0.9300 . ?
C026 La1 3.087(6) 1_545 ?
C027 H027 0.9300 . ?
C028 H028 0.9300 . ?
C02B H02B 0.9300 . ?
C02C H02C 0.9300 . ?
C49 C00L 1.32(3) . ?
C49 C48 1.366(19) . ?
C49 H49 0.9300 . ?
C48 C5 1.539(16) . ?
C48 H48 0.9300 . ?
C7AA C5 1.292(16) . ?
C7AA C6AA 1.366(18) . ?
C7AA H7AA 0.9300 . ?
C6AA C00L 1.46(3) . ?
C6AA H6AA 0.9300 . ?
La1 O7 2.484(11) . ?
La1 O2 2.508(10) . ?
La1 O28 2.540(9) 2_665 ?
La1 O2AA 2.539(10) . ?
La1 O3 2.620(10) . ?
La1 O8 2.620(7) 2_665 ?
La1 O1AA 2.635(7) . ?
La1 O3AA 2.642(13) 2_665 ?
La1 C1 2.870(15) . ?
O4 C10 1.260(6) . ?
O5 C11 1.265(6) . ?
N0AA C23 1.365(8) . ?
N0AA C24 1.374(8) . ?
N0AA H0AA 0.8600 . ?
C7 C13 1.407(7) . ?
C7 C13 1.408(7) 2_655 ?
C7 C9 1.516(10) . ?
N8 C13 1.349(7) . ?
N8 C19 1.372(7) . ?
N8 H8 0.8600 . ?
C9 C29 1.394(7) . ?
C9 C29 1.394(7) 2_655 ?
C10 C12 1.474(11) . ?
C11 C15 1.516(11) . ?
C12 C26 1.415(8) 2_655 ?
C12 C26 1.415(8) . ?
C13 C20 1.446(8) . ?
C15 C21 1.371(8) . ?
C15 C21 1.371(8) 2_655 ?
C16 C23 1.401(7) 2_655 ?
C16 C23 1.401(7) . ?
C16 C2 1.486(11) . ?
C19 C22 1.404(8) . ?
C19 C28 1.436(8) . ?
C20 C28 1.340(9) . ?
C20 H20 0.9300 . ?
C21 C29 1.373(8) . ?
C21 H21 0.9300 . ?
C22 C24 1.394(8) . ?
C22 C27 1.499(8) . ?
C23 C33 1.416(9) . ?
C24 C32 1.425(9) . ?
C25 C35 1.402(12) . ?
C25 C38 1.397(12) . ?
C25 C34 1.488(9) . ?
C26 C30 1.373(9) . ?
C26 H26 0.9300 . ?
C27 C37 1.379(11) . ?
C27 C40 1.384(11) . ?
C28 H28 0.9300 . ?
C29 H29 0.9300 . ?
C30 C2 1.395(9) . ?
C32 C33 1.372(10) . ?
C32 H32 0.9300 . ?
C33 H33 0.9300 . ?
C34 O8 1.147(10) . ?
C34 O3AA 1.260(15) . ?
C34 O28 1.363(14) . ?
C35 C37 1.375(11) . ?
C35 H35 0.9300 . ?
C37 H37 0.9300 . ?
C38 C40 1.393(10) . ?
C38 H38 0.9300 . ?
C40 H40 0.9300 . ?
O0AA C8 1.222(11) . ?
O1AA C2AA 1.219(5) . ?
N6 C8 1.322(14) . ?
N6 C0AA 1.418(17) . ?
N6 C1AA 1.463(15) . ?
C8 H8A 0.9300 . ?
C0AA H0AB 0.9600 . ?
C0AA H0AC 0.9600 . ?
C0AA H0AD 0.9600 . ?
C1AA H1AA 0.9600 . ?
C1AA H1AB 0.9600 . ?
C1AA H1AC 0.9600 . ?
N1 C2AA 1.275(8) . ?
N1 C3AA 1.4998(10) . ?
N1 C4AA 1.5004(10) . ?
C2AA H2AA 0.9300 . ?
C4AA H4AA 0.9600 . ?
C4AA H4AB 0.9600 . ?
C4AA H4AC 0.9600 . ?
C6AB C00M 1.3900 . ?
C6AB C7AB 1.3900 . ?
C6AB H6AB 0.9300 . ?
C00M C49A 1.3900 . ?
C49A C48A 1.3900 . ?
C49A H49A 0.9300 . ?
C48A C5 1.3900 . ?
C48A H48A 0.9300 . ?
C5 C7AB 1.3900 . ?
C5 C1 1.515(15) . ?
C7AB H7AB 0.9300 . ?
C1 O7 1.159(17) . ?
C1 O3 1.191(15) . ?
C1 O2AA 1.326(16) . ?
C1 O2 1.351(17) . ?
C3AA H3AA 0.9600 . ?
C3AA H3AB 0.9600 . ?
C3AA H3AC 0.9600 . ?

loop_
_geom_torsion_atom_site_label_1
_geom_torsion_atom_site_label_2
_geom_torsion_atom_site_label_3
_geom_torsion_atom_site_label_4
_geom_torsion
_geom_torsion_site_symmetry_1
_geom_torsion_site_symmetry_2
_geom_torsion_site_symmetry_3
_geom_torsion_site_symmetry_4
_geom_torsion_publ_flag
C01L N00F C00U C010 173.5(8) . . . . ?
C01L N00F C00U C020 -2.6(9) . . . . ?
C01W N00A C00W C00N 169.4(7) . . . . ?
C01W N00A C00W C022 -4.3(8) . . . . ?
C014 C00N C00W N00A 12.9(11) . . . . ?
C01P C00N C00W N00A -165.7(6) . . . . ?
C014 C00N C00W C022 -174.5(7) . . . . ?
C01P C00N C00W C022 6.9(11) . . . . ?
C01H C00P C00Z C01Y 2.2(11) . . . . ?
C01E C00P C00Z C01Y -175.6(6) . . . . ?
N00F C00U C010 C01Q 4.2(13) . . . . ?
C020 C00U C010 C01Q 179.6(8) . . . . ?
N00F C00U C010 C01D -178.8(7) . . . . ?
C020 C00U C010 C01D -3.5(12) . . . . ?
C017 N00B C014 C00N 172.6(7) . . . . ?
C017 N00B C014 C01B -3.0(8) . . . . ?
C00W C00N C014 N00B 3.3(11) . . . . ?
C01P C00N C014 N00B -178.1(6) . . . . ?
C00W C00N C014 C01B 178.0(7) . . . . ?
C01P C00N C014 C01B -3.3(10) . . . . ?
C014 N00B C017 C01Z -174.6(7) . . . . ?
C014 N00B C017 C01C 2.2(8) . . . . ?
La1 O00I C01A O003 10.4(7) 4_546 . . . ?
La1 O00I C01A C012 -170.6(5) 4_546 . . . ?
La00 O003 C01A O00I 123.4(7) 7_566 . . . ?
La1 O003 C01A O00I -10.9(7) 4_546 . . . ?
La00 O003 C01A C012 -55.5(9) 7_566 . . . ?
La1 O003 C01A C012 170.1(5) 4_546 . . . ?
La00 O003 C01A La1 134.3(6) 7_566 . . 4_546 ?
C01S C012 C01A O00I -19.5(10) . . . . ?
C01F C012 C01A O00I 162.7(6) . . . . ?
C01S C012 C01A O003 159.5(6) . . . . ?
C01F C012 C01A O003 -18.3(9) . . . . ?
N00B C014 C01B C01C 2.8(9) . . . . ?
C00N C014 C01B C01C -172.8(7) . . . . ?
C014 C01B C01C C017 -1.4(9) . . . . ?
N00B C017 C01C C01B -0.4(9) . . . . ?
C01Z C017 C01C C01B 176.4(8) . . . . ?
C00U C010 C01D C024 -75.1(9) . . . . ?
C01Q C010 C01D C024 102.2(8) . . . . ?
C00U C010 C01D C01Y 108.2(8) . . . . ?
C01Q C010 C01D C01Y -74.6(9) . . . . ?
La00 O008 C01E O007 4.2(7) . . . . ?
La00 O008 C01E C00P -175.8(4) . . . . ?
La00 O007 C01E O008 -3.4(6) . . . . ?
La00 O007 C01E C00P 176.7(5) . . . . ?
C00Z C00P C01E O008 -9.5(9) . . . . ?
C01H C00P C01E O008 172.7(6) . . . . ?
C00Z C00P C01E O007 170.5(6) . . . . ?
C01H C00P C01E O007 -7.3(9) . . . . ?
C00Z C00P C01E La00 -25(2) . . . . ?
C01H C00P C01E La00 157.6(16) . . . . ?
C01S C012 C01F C01T -2.9(9) . . . . ?
C01A C012 C01F C01T 175.0(6) . . . . ?
C00Z C00P C01H C024 -1.9(10) . . . . ?
C01E C00P C01H C024 175.9(6) . . . . ?
C01U C00O C01I C01K -1.1(12) . . . . ?
C026 C00O C01I C01K 174.2(8) . . . . ?
C00O C01I C01K C00Y 0.9(14) . . . . ?
C028 C00Y C01K C01I 0.2(12) . . . . ?
C01Z C00Y C01K C01I -171.9(8) . . . . ?
C00U N00F C01L C01Z -176.1(8) . . . . ?
C00U N00F C01L C01M 2.7(10) . . . . ?
N00F C01L C01M C020 -1.7(11) . . . . ?
C01Z C01L C01M C020 177.0(9) . . . . ?
C01Q N00C C01O C00T -169.3(7) . . . . ?
C01Q N00C C01O C025 3.1(8) . . . . ?
C01W C00T C01O N00C -7.9(12) . . . . ?
C00L C00T C01O N00C 169.8(10) . . . . ?
C00M C00T C01O N00C 174.2(7) . . . . ?
C01W C00T C01O C025 -179.1(7) . . . . ?
C00L C00T C01O C025 -1.4(14) . . . . ?
C00M C00T C01O C025 3.0(12) . . . . ?
C00W C00N C01P C027 -69.6(9) . . . . ?
C014 C00N C01P C027 111.7(8) . . . . ?
C00W C00N C01P C01T 109.7(7) . . . . ?
C014 C00N C01P C01T -69.1(8) . . . . ?
C01O N00C C01Q C010 171.8(7) . . . . ?
C01O N00C C01Q C02B -3.0(8) . . . . ?
C00U C010 C01Q N00C 8.5(12) . . . . ?
C01D C010 C01Q N00C -168.5(6) . . . . ?
C00U C010 C01Q C02B -177.6(8) . . . . ?
C01D C010 C01Q C02B 5.4(11) . . . . ?
C01F C012 C01S C027 3.7(10) . . . . ?
C01A C012 C01S C027 -174.1(6) . . . . ?
C012 C01F C01T C01P -0.6(10) . . . . ?
C027 C01P C01T C01F 3.3(10) . . . . ?
C00N C01P C01T C01F -176.0(6) . . . . ?
C01I C00O C01U C028 0.3(11) . . . . ?
C026 C00O C01U C028 -174.9(7) . . . . ?
C00W N00A C01W C00T -168.2(7) . . . . ?
C00W N00A C01W C02C 4.7(8) . . . . ?
C01O C00T C01W N00A -8.4(11) . . . . ?
C00L C00T C01W N00A 174.0(11) . . . . ?
C00M C00T C01W N00A 169.6(7) . . . . ?
C01O C00T C01W C02C -180.0(7) . . . . ?
C00L C00T C01W C02C 2.4(14) . . . . ?
C00M C00T C01W C02C -2.0(11) . . . . ?
C024 C01D C01Y C00Z 0.6(11) . . . . ?
C010 C01D C01Y C00Z 177.4(6) . . . . ?
C00P C00Z C01Y C01D -1.5(12) . . . . ?
N00F C01L C01Z C017 -0.7(14) . . . . ?
C01M C01L C01Z C017 -179.3(9) . . . . ?
N00F C01L C01Z C00Y 176.5(8) . . . . ?
C01M C01L C01Z C00Y -2.0(14) . . . . ?
N00B C017 C01Z C01L -11.6(14) . . . . ?
C01C C017 C01Z C01L 172.2(8) . . . . ?
N00B C017 C01Z C00Y 171.0(7) . . . . ?
C01C C017 C01Z C00Y -5.2(12) . . . . ?
C028 C00Y C01Z C01L 108.9(9) . . . . ?
C01K C00Y C01Z C01L -79.2(11) . . . . ?
C028 C00Y C01Z C017 -73.6(10) . . . . ?
C01K C00Y C01Z C017 98.3(9) . . . . ?
C01L C01M C020 C00U 0.1(12) . . . . ?
N00F C00U C020 C01M 1.5(11) . . . . ?
C010 C00U C020 C01M -174.5(9) . . . . ?
N00A C00W C022 C02C 2.2(9) . . . . ?
C00N C00W C022 C02C -171.5(7) . . . . ?
C01Y C01D C024 C01H -0.2(10) . . . . ?
C010 C01D C024 C01H -177.0(6) . . . . ?
C00P C01H C024 C01D 0.9(11) . . . . ?
N00C C01O C025 C02B -1.9(10) . . . . ?
C00T C01O C025 C02B 170.5(8) . . . . ?
La1 O00J C026 O005 -15.9(8) 1_545 . . . ?
La1 O00J C026 C00O 161.7(5) 1_545 . . . ?
La00 O005 C026 O00J -88.6(8) 6_566 . . . ?
La1 O005 C026 O00J 13.2(6) 1_545 . . . ?
La00 O005 C026 C00O 93.8(8) 6_566 . . . ?
La1 O005 C026 C00O -164.4(5) 1_545 . . . ?
La00 O005 C026 La1 -101.8(6) 6_566 . . 1_545 ?
C01U C00O C026 O00J 178.8(7) . . . . ?
C01I C00O C026 O00J 3.6(10) . . . . ?
C01U C00O C026 O005 -3.5(10) . . . . ?
C01I C00O C026 O005 -178.8(6) . . . . ?
C01U C00O C026 La1 -127.0(15) . . . 1_545 ?
C01I C00O C026 La1 57.8(18) . . . 1_545 ?
C01T C01P C027 C01S -2.5(10) . . . . ?
C00N C01P C027 C01S 176.8(6) . . . . ?
C012 C01S C027 C01P -1.0(11) . . . . ?
C00O C01U C028 C00Y 0.8(12) . . . . ?
C01K C00Y C028 C01U -1.0(11) . . . . ?
C01Z C00Y C028 C01U 171.1(7) . . . . ?
C01O C025 C02B C01Q 0.0(10) . . . . ?
N00C C01Q C02B C025 1.9(9) . . . . ?
C010 C01Q C02B C025 -173.0(8) . . . . ?
C00W C022 C02C C01W 0.7(9) . . . . ?
N00A C01W C02C C022 -3.3(9) . . . . ?
C00T C01W C02C C022 169.4(7) . . . . ?
C00L C49 C48 C5 4(3) . . . . ?
C5 C7AA C6AA C00L -1(3) . . . . ?
C48 C49 C00L C6AA -9(4) . . . . ?
C48 C49 C00L C00T -174(2) . . . . ?
C7AA C6AA C00L C49 7(3) . . . . ?
C7AA C6AA C00L C00T 173.7(17) . . . . ?
C01O C00T C00L C49 -64(3) . . . . ?
C01W C00T C00L C49 114(3) . . . . ?
C01O C00T C00L C6AA 131.0(18) . . . . ?
C01W C00T C00L C6AA -51(2) . . . . ?
C13 C7 C9 C29 60.9(5) . . . . ?
C13 C7 C9 C29 -119.1(5) 2_655 . . . ?
C13 C7 C9 C29 -119.1(5) . . . 2_655 ?
C13 C7 C9 C29 60.9(5) 2_655 . . 2_655 ?
La00 O4 C10 O4 -23.0(3) 1_545 . . 2_655 ?
La00 O4 C10 C12 157.0(3) 1_545 . . . ?
La00 O5 C11 O5 4.3(3) . . . 2_655 ?
La00 O5 C11 C15 -175.7(3) . . . . ?
O4 C10 C12 C26 176.6(5) . . . 2_655 ?
O4 C10 C12 C26 -3.5(5) 2_655 . . 2_655 ?
O4 C10 C12 C26 -3.4(5) . . . . ?
O4 C10 C12 C26 176.5(5) 2_655 . . . ?
C19 N8 C13 C7 -172.2(5) . . . . ?
C19 N8 C13 C20 2.4(7) . . . . ?
C13 C7 C13 N8 -1.4(5) 2_655 . . . ?
C9 C7 C13 N8 178.6(5) . . . . ?
C13 C7 C13 C20 -175.1(7) 2_655 . . . ?
C9 C7 C13 C20 4.9(7) . . . . ?
O5 C11 C15 C21 -178.1(4) 2_655 . . . ?
O5 C11 C15 C21 1.9(4) . . . . ?
O5 C11 C15 C21 1.9(4) 2_655 . . 2_655 ?
O5 C11 C15 C21 -178.1(4) . . . 2_655 ?
C13 N8 C19 C22 174.1(7) . . . . ?
C13 N8 C19 C28 -1.1(7) . . . . ?
N8 C13 C20 C28 -2.8(8) . . . . ?
C7 C13 C20 C28 171.8(6) . . . . ?
C21 C15 C21 C29 0.3(5) 2_655 . . . ?
C11 C15 C21 C29 -179.7(5) . . . . ?
N8 C19 C22 C24 5.7(12) . . . . ?
C28 C19 C22 C24 -179.7(7) . . . . ?
N8 C19 C22 C27 -169.6(6) . . . . ?
C28 C19 C22 C27 5.0(11) . . . . ?
C24 N0AA C23 C16 179.6(6) . . . . ?
C24 N0AA C23 C33 2.0(9) . . . . ?
C23 C16 C23 N0AA -0.9(5) 2_655 . . . ?
C2 C16 C23 N0AA 179.1(5) . . . . ?
C23 C16 C23 C33 176.3(9) 2_655 . . . ?
C2 C16 C23 C33 -3.7(9) . . . . ?
C23 N0AA C24 C22 179.1(7) . . . . ?
C23 N0AA C24 C32 -1.0(9) . . . . ?
C19 C22 C24 N0AA -3.5(13) . . . . ?
C27 C22 C24 N0AA 171.9(7) . . . . ?
C19 C22 C24 C32 176.6(8) . . . . ?
C27 C22 C24 C32 -8.0(12) . . . . ?
C26 C12 C26 C30 0.5(7) 2_655 . . . ?
C10 C12 C26 C30 -179.5(7) . . . . ?
C24 C22 C27 C37 101.5(8) . . . . ?
C19 C22 C27 C37 -82.8(9) . . . . ?
C24 C22 C27 C40 -73.9(9) . . . . ?
C19 C22 C27 C40 101.8(8) . . . . ?
C13 C20 C28 C19 2.0(8) . . . . ?
N8 C19 C28 C20 -0.6(8) . . . . ?
C22 C19 C28 C20 -176.1(7) . . . . ?
C15 C21 C29 C9 -0.6(11) . . . . ?
C29 C9 C29 C21 0.3(5) 2_655 . . . ?
C7 C9 C29 C21 -179.7(5) . . . . ?
C12 C26 C30 C2 -1.1(13) . . . . ?
N0AA C24 C32 C33 -0.5(11) . . . . ?
C22 C24 C32 C33 179.5(8) . . . . ?
C24 C32 C33 C23 1.7(11) . . . . ?
N0AA C23 C33 C32 -2.3(11) . . . . ?
C16 C23 C33 C32 -180.0(7) . . . . ?
C35 C25 C34 O8 28.8(15) . . . . ?
C38 C25 C34 O8 -152.5(11) . . . . ?
C35 C25 C34 O3AA -112.0(15) . . . . ?
C38 C25 C34 O3AA 66.7(16) . . . . ?
C35 C25 C34 O28 179.7(9) . . . . ?
C38 C25 C34 O28 -1.6(12) . . . . ?
C38 C25 C35 C37 -1.9(13) . . . . ?
C34 C25 C35 C37 176.8(8) . . . . ?
C25 C35 C37 C27 1.5(14) . . . . ?
C40 C27 C37 C35 -0.4(12) . . . . ?
C22 C27 C37 C35 -175.9(7) . . . . ?
C35 C25 C38 C40 1.1(13) . . . . ?
C34 C25 C38 C40 -177.6(8) . . . . ?
C37 C27 C40 C38 -0.3(13) . . . . ?
C22 C27 C40 C38 175.3(8) . . . . ?
C25 C38 C40 C27 -0.1(14) . . . . ?
O3AA C34 O8 La1 -40.1(13) . . . 2_645 ?
O28 C34 O8 La1 26.5(10) . . . 2_645 ?
C25 C34 O8 La1 177.9(8) . . . 2_645 ?
O8 C34 O28 La1 -27.3(11) . . . 2_645 ?
C25 C34 O28 La1 179.1(6) . . . 2_645 ?
La00 O0AA C8 N6 -168.5(8) . . . . ?
C0AA N6 C8 O0AA -6(2) . . . . ?
C1AA N6 C8 O0AA -177.1(13) . . . . ?
La1 O1AA C2AA N1 66(2) . . . . ?
C3AA N1 C2AA O1AA 47(2) . . . . ?
C4AA N1 C2AA O1AA -163.6(14) . . . . ?
C7AB C6AB C00M C49A 0.0 . . . . ?
C7AB C6AB C00M C00T -176.8(11) . . . . ?
C01O C00T C00M C49A -113.4(9) . . . . ?
C01W C00T C00M C49A 68.5(9) . . . . ?
C01O C00T C00M C6AB 63.4(11) . . . . ?
C01W C00T C00M C6AB -114.7(9) . . . . ?
C6AB C00M C49A C48A 0.0 . . . . ?
C00T C00M C49A C48A 176.9(11) . . . . ?
C00M C49A C48A C5 0.0 . . . . ?
C6AA C7AA C5 C1 -179.6(18) . . . . ?
C6AA C7AA C5 C48 -4(3) . . . . ?
C49A C48A C5 C7AB 0.0 . . . . ?
C49A C48A C5 C1 179.8(8) . . . . ?
C49 C48 C5 C7AA 2(2) . . . . ?
C49 C48 C5 C1 178.5(16) . . . . ?
C48A C5 C7AB C6AB 0.0 . . . . ?
C1 C5 C7AB C6AB -179.8(9) . . . . ?
C00M C6AB C7AB C5 0.0 . . . . ?
C48A C5 C1 O7 -22(2) . . . . ?
C7AB C5 C1 O7 157.9(19) . . . . ?
C7AA C5 C1 O3 20(2) . . . . ?
C48 C5 C1 O3 -155.3(17) . . . . ?
C7AA C5 C1 O2AA -171.5(16) . . . . ?
C48 C5 C1 O2AA 12.9(19) . . . . ?
C48A C5 C1 O2 172.6(10) . . . . ?
C7AB C5 C1 O2 -7.6(15) . . . . ?
O7 C1 O2 La1 16.5(19) . . . . ?
C5 C1 O2 La1 -176.9(9) . . . . ?
O2AA C1 O3 La1 17(2) . . . . ?
C5 C1 O3 La1 -176.3(11) . . . . ?
O3 C1 O2AA La1 -17(2) . . . . ?
C5 C1 O2AA La1 175.7(11) . . . . ?
O2 C1 O7 La1 -16.8(19) . . . . ?
C5 C1 O7 La1 177.9(11) . . . . ?
O8 C34 O3AA La1 39.5(12) . . . 2_645 ?
C25 C34 O3AA La1 -174.9(8) . . . 2_645 ?
C26 C30 C2 C30 0.5(6) . . . 2_655 ?
C26 C30 C2 C16 -179.5(6) . . . . ?
C23 C16 C2 C30 99.7(6) 2_655 . . . ?
C23 C16 C2 C30 -80.3(6) . . . . ?
C23 C16 C2 C30 -80.3(6) 2_655 . . 2_655 ?
C23 C16 C2 C30 99.7(6) . . . 2_655 ?
